data_2217383
loop_
_publ_author_name
'Xie, Ji-Min'
'Zhao, Gan-Qing'
'Lu, Xiao-Jing'
'L\"u, Xiao-Meng'
'Song, Yuan-Zhi'

_publ_section_title
;
 Bis(3,5-dimethylpyrazole)[<i>N</i>-salicylidene-\b-alaninato(2--)]copper(II)
 dihydrate
;
_journal_coeditor_code ZL2042
_journal_issue 1
_journal_name_full 'Acta Crystallographica Section E'
_journal_page_first m243
_journal_page_last m244
_journal_paper_doi 10.1107/S1600536807067220
_journal_volume 64
_journal_year 2008
_chemical_formula_iupac '[Cu (C10 H10 N O3) (C5 H8 N2)2] , 2H2 O'
_chemical_formula_moiety 'C20 H25 Cu N5 O3 , 2H2 O'
_chemical_formula_sum 'C20 H29 Cu N5 O5'
_chemical_formula_weight 483.02
_chemical_name_systematic
;Bis(3,5-dimethylpyrazole)[N-salicylidene-\b-alaninato(2-)]copper(II)
 dihydrate
;
_space_group_IT_number 14
_symmetry_cell_setting monoclinic
_symmetry_space_group_name_Hall '-P 2ybc'
_symmetry_space_group_name_H-M 'P 1 21/c 1'
_atom_sites_solution_hydrogens geom
_atom_sites_solution_primary direct
_atom_sites_solution_secondary difmap
_cell_angle_alpha 90.00
_cell_angle_beta 91.493(2)
_cell_angle_gamma 90.00
_cell_formula_units_Z 4
_cell_length_a 19.619(4)
_cell_length_b 8.2103(15)
_cell_length_c 13.890(3)
_cell_measurement_reflns_used 5668
_cell_measurement_temperature 298(2)
_cell_measurement_theta_max 27.49
_cell_measurement_theta_min 2.69
_cell_volume 2236.6(8)
_computing_cell_refinement 'SMART (Bruker, 2000)'
_computing_data_collection 'SMART (Bruker, 2000)'
_computing_data_reduction 'SAINT (Bruker, 2000)'
_computing_molecular_graphics 'SHELXTL (Sheldrick, 2000)'
_computing_publication_material 'SHELXTL (Sheldrick, 2000)'
_computing_structure_refinement 'SHELXL97 (Sheldrick, 1997)'
_computing_structure_solution 'SHELXS97 (Sheldrick, 1997)'
_diffrn_ambient_temperature 298(2)
_diffrn_measured_fraction_theta_full 0.998
_diffrn_measured_fraction_theta_max 0.998
_diffrn_measurement_device_type 'Bruker SMART CCD area-detector'
_diffrn_measurement_method '\f and \w'
_diffrn_radiation_monochromator graphite
_diffrn_radiation_source 'fine-focus sealed tube'
_diffrn_radiation_type MoK\a
_diffrn_radiation_wavelength 0.71073
_diffrn_reflns_av_R_equivalents 0.0197
_diffrn_reflns_av_sigmaI/netI 0.0223
_diffrn_reflns_limit_h_max 23
_diffrn_reflns_limit_h_min -18
_diffrn_reflns_limit_k_max 9
_diffrn_reflns_limit_k_min -9
_diffrn_reflns_limit_l_max 15
_diffrn_reflns_limit_l_min -16
_diffrn_reflns_number 11230
_diffrn_reflns_theta_full 25.05
_diffrn_reflns_theta_max 25.05
_diffrn_reflns_theta_min 2.69
_diffrn_standards_number 0
_exptl_absorpt_coefficient_mu 1.017
_exptl_absorpt_correction_T_max 0.9051
_exptl_absorpt_correction_T_min 0.6864
_exptl_absorpt_correction_type multi-scan
_exptl_absorpt_process_details '(SADABS; Sheldrick, 1996)'
_exptl_crystal_colour blue
_exptl_crystal_density_diffrn 1.434
_exptl_crystal_density_method 'not measured'
_exptl_crystal_description block
_exptl_crystal_F_000 1012
_exptl_crystal_size_max 0.40
_exptl_crystal_size_mid 0.20
_exptl_crystal_size_min 0.10
_refine_diff_density_max 0.236
_refine_diff_density_min -0.301
_refine_ls_extinction_coef 0.0056(4)
_refine_ls_extinction_expression Fc^*^=kFc[1+0.001xFc^2^\l^3^/sin(2\q)]^-1/4^
_refine_ls_extinction_method 'SHELXL97 (Sheldrick, 1997)'
_refine_ls_goodness_of_fit_ref 1.053
_refine_ls_hydrogen_treatment mixed
_refine_ls_matrix_type full
_refine_ls_number_parameters 301
_refine_ls_number_reflns 3965
_refine_ls_number_restraints 4
_refine_ls_restrained_S_all 1.053
_refine_ls_R_factor_all 0.0330
_refine_ls_R_factor_gt 0.0276
_refine_ls_shift/su_max 0.001
_refine_ls_shift/su_mean 0.000
_refine_ls_structure_factor_coef Fsqd
_refine_ls_weighting_details 'calc w = 1/[\s^2^(Fo^2^)+(0.0352P)^2^+1.1315P] where P=(Fo^2^+2Fc^2^)/3'
_refine_ls_weighting_scheme calc
_refine_ls_wR_factor_gt 0.0721
_refine_ls_wR_factor_ref 0.0752
_reflns_number_gt 3446
_reflns_number_total 3965
_reflns_threshold_expression I>2\s(I)
_cod_data_source_file zl2042.cif
_cod_data_source_block I
_cod_original_cell_volume 2236.7(7)
_cod_original_sg_symbol_H-M 'P 21/c'
_cod_database_code 2217383
_cod_database_fobs_code 2217383

loop_
_symmetry_equiv_pos_as_xyz
'x, y, z'
'-x, y+1/2, -z+1/2'
'-x, -y, -z'
'x, -y-1/2, z-1/2'

loop_
_atom_site_type_symbol
_atom_site_label
_atom_site_fract_x
_atom_site_fract_y
_atom_site_fract_z
_atom_site_U_iso_or_equiv
_atom_site_adp_type
_atom_site_calc_flag
_atom_site_refinement_flags
_atom_site_occupancy
Cu Cu1 0.274799(12) 0.57312(3) 0.850618(16) 0.02768(10) Uani d . 1
C C1 0.41151(10) 0.4081(3) 0.95032(15) 0.0337(5) Uani d . 1
C C2 0.41039(10) 0.4380(3) 0.84957(16) 0.0344(5) Uani d . 1
C C3 0.46327(11) 0.3676(3) 0.79666(18) 0.0436(5) Uani d . 1
H H3 0.4654 0.3886 0.7310 0.052 Uiso calc R 1
C C4 0.51165(12) 0.2691(3) 0.8394(2) 0.0492(6) Uani d . 1
H H4 0.5453 0.2232 0.8020 0.059 Uiso calc R 1
C C5 0.51139(12) 0.2369(3) 0.9370(2) 0.0520(6) Uani d . 1
H H5 0.5437 0.1675 0.9650 0.062 Uiso calc R 1
C C6 0.46268(11) 0.3089(3) 0.99167(18) 0.0453(6) Uani d . 1
H H6 0.4635 0.2917 1.0579 0.054 Uiso calc R 1
C C7 0.36357(11) 0.4848(3) 1.01174(15) 0.0347(5) Uani d . 1
H H7 0.3729 0.4800 1.0777 0.042 Uiso calc R 1
C C8 0.26606(11) 0.6335(3) 1.05720(15) 0.0400(5) Uani d . 1
H H8A 0.2552 0.7445 1.0385 0.048 Uiso calc R 1
H H8B 0.2909 0.6371 1.1185 0.048 Uiso calc R 1
C C9 0.20079(12) 0.5386(3) 1.06855(15) 0.0408(5) Uani d . 1
H H9A 0.1748 0.5898 1.1187 0.049 Uiso calc R 1
H H9B 0.2125 0.4297 1.0904 0.049 Uiso calc R 1
C C10 0.15528(11) 0.5240(3) 0.97922(15) 0.0347(5) Uani d . 1
C C11 0.25299(12) 0.4552(3) 0.63387(14) 0.0351(5) Uani d . 1
C C12 0.19798(13) 0.4452(3) 0.56921(16) 0.0447(6) Uani d . 1
H H12 0.1986 0.4032 0.5071 0.054 Uiso calc R 1
C C13 0.14291(12) 0.5086(3) 0.61390(16) 0.0428(6) Uani d . 1
C C14 0.07053(15) 0.5313(5) 0.5804(2) 0.0755(9) Uani d . 1
H H14A 0.0407 0.5058 0.6319 0.113 Uiso calc R 1
H H14B 0.0608 0.4603 0.5268 0.113 Uiso calc R 1
H H14C 0.0636 0.6423 0.5608 0.113 Uiso calc R 1
C C15 0.32401(13) 0.4047(4) 0.61519(18) 0.0553(7) Uani d . 1
H H15A 0.3537 0.4974 0.6211 0.083 Uiso calc R 1
H H15B 0.3263 0.3608 0.5513 0.083 Uiso calc R 1
H H15C 0.3381 0.3232 0.6611 0.083 Uiso calc R 1
C C16 0.30024(11) 0.9729(3) 0.83353(15) 0.0348(5) Uani d . 1
C C17 0.26279(12) 1.1159(3) 0.81797(15) 0.0384(5) Uani d . 1
H H17 0.2801 1.2206 0.8112 0.046 Uiso calc R 1
C C18 0.13169(13) 1.1672(3) 0.80069(19) 0.0516(6) Uani d . 1
H H18A 0.1246 1.1907 0.7335 0.077 Uiso calc R 1
H H18B 0.1353 1.2673 0.8361 0.077 Uiso calc R 1
H H18C 0.0939 1.1050 0.8234 0.077 Uiso calc R 1
C C19 0.37518(13) 0.9516(3) 0.8431(2) 0.0542(7) Uani d . 1
H H19A 0.3856 0.8382 0.8519 0.081 Uiso calc R 1
H H19B 0.3922 1.0121 0.8978 0.081 Uiso calc R 1
H H19C 0.3962 0.9906 0.7860 0.081 Uiso calc R 1
C C25 0.19588(12) 1.0715(2) 0.81468(14) 0.0341(5) Uani d . 1
N N1 0.30915(9) 0.5592(2) 0.98439(12) 0.0309(4) Uani d . 1
N N2 0.23273(8) 0.5216(2) 0.71677(11) 0.0299(4) Uani d . 1
N N3 0.16542(9) 0.5538(2) 0.70181(13) 0.0365(4) Uani d . 1
H H3A 0.1401 0.5982 0.7440 0.044 Uiso calc R 1
N N4 0.25830(9) 0.8452(2) 0.83905(12) 0.0335(4) Uani d . 1
N N5 0.19496(9) 0.9095(2) 0.82779(12) 0.0328(4) Uani d . 1
H H5A 0.1582 0.8527 0.8289 0.039 Uiso calc R 1
O O1 0.17828(7) 0.55934(18) 0.89740(10) 0.0343(3) Uani d . 1
O O2 0.09666(8) 0.4747(3) 0.99071(12) 0.0606(5) Uani d . 1
O O3 0.36475(7) 0.5303(2) 0.80579(10) 0.0399(4) Uani d . 1
O O1W 0.05960(9) 0.7752(3) 0.79001(15) 0.0595(5) Uani d D 1
O O2W 0.99231(9) 0.4897(3) 0.85715(12) 0.0528(4) Uani d D 1
H H2WA 0.9600(11) 0.500(4) 0.8961(17) 0.067(9) Uiso d D 1
H H1WA 0.0321(12) 0.706(3) 0.810(2) 0.072(10) Uiso d D 1
H H2WB 1.0271(9) 0.476(4) 0.8928(16) 0.058(9) Uiso d D 1
H H1WB 0.0404(14) 0.833(3) 0.7478(17) 0.076(10) Uiso d D 1

loop_
_atom_site_aniso_label
_atom_site_aniso_U_11
_atom_site_aniso_U_22
_atom_site_aniso_U_33
_atom_site_aniso_U_12
_atom_site_aniso_U_13
_atom_site_aniso_U_23
Cu1 0.02796(15) 0.02971(15) 0.02528(14) 0.00149(10) -0.00086(10) 0.00056(10)
C1 0.0271(10) 0.0321(11) 0.0416(12) -0.0041(9) -0.0038(9) 0.0014(9)
C2 0.0248(10) 0.0335(12) 0.0449(12) -0.0045(9) -0.0013(9) 0.0002(9)
C3 0.0332(12) 0.0468(14) 0.0512(13) 0.0005(10) 0.0059(10) -0.0008(11)
C4 0.0309(12) 0.0410(14) 0.0759(18) 0.0018(10) 0.0055(12) -0.0046(12)
C5 0.0307(12) 0.0446(15) 0.0803(19) 0.0048(10) -0.0062(12) 0.0098(13)
C6 0.0359(12) 0.0456(14) 0.0537(14) -0.0031(11) -0.0097(11) 0.0095(11)
C7 0.0357(12) 0.0363(12) 0.0317(11) -0.0081(10) -0.0078(9) 0.0032(9)
C8 0.0468(13) 0.0445(13) 0.0286(10) 0.0028(11) -0.0035(10) -0.0091(10)
C9 0.0422(13) 0.0541(15) 0.0263(11) 0.0059(11) 0.0041(9) 0.0004(10)
C10 0.0330(12) 0.0415(13) 0.0300(11) 0.0045(10) 0.0059(9) -0.0005(9)
C11 0.0477(13) 0.0314(11) 0.0263(10) -0.0006(9) 0.0025(9) 0.0011(8)
C12 0.0604(16) 0.0487(14) 0.0247(11) -0.0051(12) -0.0035(11) -0.0023(10)
C13 0.0454(14) 0.0493(14) 0.0330(11) -0.0087(11) -0.0105(10) 0.0027(10)
C14 0.0520(17) 0.113(3) 0.0606(18) -0.0044(17) -0.0240(14) -0.0052(18)
C15 0.0554(16) 0.0716(19) 0.0392(13) 0.0129(14) 0.0088(12) -0.0129(12)
C16 0.0413(12) 0.0326(12) 0.0308(11) -0.0064(10) 0.0041(9) -0.0008(9)
C17 0.0527(14) 0.0254(11) 0.0372(11) -0.0079(10) 0.0015(10) 0.0021(9)
C18 0.0555(16) 0.0375(14) 0.0612(15) 0.0095(11) -0.0110(12) -0.0007(12)
C19 0.0431(14) 0.0492(16) 0.0703(18) -0.0084(12) 0.0010(13) -0.0038(13)
C25 0.0485(13) 0.0274(11) 0.0262(10) 0.0008(9) -0.0030(9) 0.0004(8)
N1 0.0312(9) 0.0327(10) 0.0285(9) -0.0025(7) -0.0023(7) -0.0033(7)
N2 0.0317(9) 0.0307(9) 0.0271(8) 0.0010(7) -0.0015(7) -0.0007(7)
N3 0.0330(10) 0.0436(11) 0.0328(9) 0.0002(8) -0.0015(8) -0.0035(8)
N4 0.0357(10) 0.0283(9) 0.0364(9) -0.0011(8) -0.0008(8) 0.0014(7)
N5 0.0347(10) 0.0272(9) 0.0363(9) -0.0022(7) -0.0032(8) -0.0008(7)
O1 0.0303(8) 0.0470(9) 0.0256(7) -0.0002(6) 0.0016(6) 0.0016(6)
O2 0.0342(9) 0.1061(16) 0.0418(9) -0.0092(10) 0.0075(7) 0.0070(10)
O3 0.0344(8) 0.0507(10) 0.0346(8) 0.0080(7) 0.0022(6) 0.0064(7)
O1W 0.0404(10) 0.0616(13) 0.0760(13) -0.0042(9) -0.0066(10) 0.0187(11)
O2W 0.0421(10) 0.0761(13) 0.0402(10) -0.0044(10) 0.0021(8) -0.0014(9)

loop_
_atom_type_symbol
_atom_type_description
_atom_type_scat_dispersion_real
_atom_type_scat_dispersion_imag
_atom_type_scat_source
C C 0.0033 0.0016 'International Tables Vol C Tables 4.2.6.8 and 6.1.1.4'
H H 0.0000 0.0000 'International Tables Vol C Tables 4.2.6.8 and 6.1.1.4'
N N 0.0061 0.0033 'International Tables Vol C Tables 4.2.6.8 and 6.1.1.4'
O O 0.0106 0.0060 'International Tables Vol C Tables 4.2.6.8 and 6.1.1.4'
Cu Cu 0.3201 1.2651 'International Tables Vol C Tables 4.2.6.8 and 6.1.1.4'

loop_
_geom_angle_atom_site_label_1
_geom_angle_atom_site_label_2
_geom_angle_atom_site_label_3
_geom_angle
_geom_angle_publ_flag
O3 Cu1 N1 90.03(7) yes
O3 Cu1 O1 166.22(7) yes
N1 Cu1 O1 89.65(6) yes
O3 Cu1 N2 91.13(7) yes
N1 Cu1 N2 164.27(7) yes
O1 Cu1 N2 85.52(6) yes
O3 Cu1 N4 106.80(7) yes
N1 Cu1 N4 99.76(7) yes
O1 Cu1 N4 86.82(6) yes
N2 Cu1 N4 94.91(6) yes
C6 C1 C2 119.7(2) ?
C6 C1 C7 119.0(2) ?
C2 C1 C7 121.18(19) ?
O3 C2 C3 119.9(2) ?
O3 C2 C1 123.36(19) ?
C3 C2 C1 116.7(2) ?
C4 C3 C2 121.8(2) ?
C4 C3 H3 119.1 ?
C2 C3 H3 119.1 ?
C3 C4 C5 121.2(2) ?
C3 C4 H4 119.4 ?
C5 C4 H4 119.4 ?
C6 C5 C4 118.8(2) ?
C6 C5 H5 120.6 ?
C4 C5 H5 120.6 ?
C5 C6 C1 121.7(2) ?
C5 C6 H6 119.2 ?
C1 C6 H6 119.2 ?
N1 C7 C1 126.09(19) ?
N1 C7 H7 117.0 ?
C1 C7 H7 117.0 ?
N1 C8 C9 111.26(18) ?
N1 C8 H8A 109.4 ?
C9 C8 H8A 109.4 ?
N1 C8 H8B 109.4 ?
C9 C8 H8B 109.4 ?
H8A C8 H8B 108.0 ?
C8 C9 C10 116.01(18) ?
C8 C9 H9A 108.3 ?
C10 C9 H9A 108.3 ?
C8 C9 H9B 108.3 ?
C10 C9 H9B 108.3 ?
H9A C9 H9B 107.4 ?
O2 C10 O1 123.1(2) ?
O2 C10 C9 116.86(19) ?
O1 C10 C9 120.03(19) ?
N2 C11 C12 109.6(2) ?
N2 C11 C15 124.32(19) ?
C12 C11 C15 126.0(2) ?
C13 C12 C11 107.2(2) ?
C13 C12 H12 126.4 ?
C11 C12 H12 126.4 ?
N3 C13 C12 105.9(2) ?
N3 C13 C14 122.5(2) ?
C12 C13 C14 131.6(2) ?
C13 C14 H14A 109.5 ?
C13 C14 H14B 109.5 ?
H14A C14 H14B 109.5 ?
C13 C14 H14C 109.5 ?
H14A C14 H14C 109.5 ?
H14B C14 H14C 109.5 ?
C11 C15 H15A 109.5 ?
C11 C15 H15B 109.5 ?
H15A C15 H15B 109.5 ?
C11 C15 H15C 109.5 ?
H15A C15 H15C 109.5 ?
H15B C15 H15C 109.5 ?
N4 C16 C17 110.2(2) ?
N4 C16 C19 120.9(2) ?
C17 C16 C19 128.9(2) ?
C25 C17 C16 106.40(19) ?
C25 C17 H17 126.8 ?
C16 C17 H17 126.8 ?
C25 C18 H18A 109.5 ?
C25 C18 H18B 109.5 ?
H18A C18 H18B 109.5 ?
C25 C18 H18C 109.5 ?
H18A C18 H18C 109.5 ?
H18B C18 H18C 109.5 ?
C16 C19 H19A 109.5 ?
C16 C19 H19B 109.5 ?
H19A C19 H19B 109.5 ?
C16 C19 H19C 109.5 ?
H19A C19 H19C 109.5 ?
H19B C19 H19C 109.5 ?
N5 C25 C17 106.07(19) ?
N5 C25 C18 121.7(2) ?
C17 C25 C18 132.3(2) ?
C7 N1 C8 119.03(17) ?
C7 N1 Cu1 124.89(15) ?
C8 N1 Cu1 116.00(13) ?
C11 N2 N3 104.85(16) ?
C11 N2 Cu1 137.47(15) ?
N3 N2 Cu1 117.63(13) ?
C13 N3 N2 112.44(18) ?
C13 N3 H3A 123.8 ?
N2 N3 H3A 123.8 ?
C16 N4 N5 104.60(17) ?
C16 N4 Cu1 133.74(15) ?
N5 N4 Cu1 121.46(13) ?
C25 N5 N4 112.71(18) ?
C25 N5 H5A 123.6 ?
N4 N5 H5A 123.6 ?
C10 O1 Cu1 131.28(13) ?
C2 O3 Cu1 125.34(14) ?
H1WA O1W H1WB 110(3) ?
H2WA O2W H2WB 104(3) ?

loop_
_geom_bond_atom_site_label_1
_geom_bond_atom_site_label_2
_geom_bond_distance
_geom_bond_publ_flag
Cu1 O3 1.9191(15) yes
Cu1 N1 1.9634(17) yes
Cu1 O1 2.0211(15) yes
Cu1 N2 2.0584(16) yes
Cu1 N4 2.2625(18) yes
C1 C6 1.404(3) ?
C1 C2 1.420(3) ?
C1 C7 1.432(3) ?
C2 O3 1.310(2) ?
C2 C3 1.411(3) ?
C3 C4 1.370(3) ?
C3 H3 0.9300 ?
C4 C5 1.381(4) ?
C4 H4 0.9300 ?
C5 C6 1.371(4) ?
C5 H5 0.9300 ?
C6 H6 0.9300 ?
C7 N1 1.279(3) ?
C7 H7 0.9300 ?
C8 N1 1.468(3) ?
C8 C9 1.511(3) ?
C8 H8A 0.9700 ?
C8 H8B 0.9700 ?
C9 C10 1.514(3) ?
C9 H9A 0.9700 ?
C9 H9B 0.9700 ?
C10 O2 1.234(3) ?
C10 O1 1.267(2) ?
C11 N2 1.343(3) ?
C11 C12 1.389(3) ?
C11 C15 1.483(3) ?
C12 C13 1.363(3) ?
C12 H12 0.9300 ?
C13 N3 1.340(3) ?
C13 C14 1.495(4) ?
C14 H14A 0.9600 ?
C14 H14B 0.9600 ?
C14 H14C 0.9600 ?
C15 H15A 0.9600 ?
C15 H15B 0.9600 ?
C15 H15C 0.9600 ?
C16 N4 1.336(3) ?
C16 C17 1.399(3) ?
C16 C19 1.483(3) ?
C17 C25 1.362(3) ?
C17 H17 0.9300 ?
C18 C25 1.493(3) ?
C18 H18A 0.9600 ?
C18 H18B 0.9600 ?
C18 H18C 0.9600 ?
C19 H19A 0.9600 ?
C19 H19B 0.9600 ?
C19 H19C 0.9600 ?
C25 N5 1.343(3) ?
N2 N3 1.357(2) ?
N3 H3A 0.8600 ?
N4 N5 1.355(2) ?
N5 H5A 0.8600 ?
O1W H1WA 0.836(10) ?
O1W H1WB 0.839(10) ?
O2W H2WA 0.849(10) ?
O2W H2WB 0.840(10) ?

loop_
_geom_hbond_atom_site_label_D
_geom_hbond_atom_site_label_H
_geom_hbond_atom_site_label_A
_geom_hbond_site_symmetry_A
_geom_hbond_distance_DH
_geom_hbond_distance_HA
_geom_hbond_distance_DA
_geom_hbond_angle_DHA
_geom_hbond_publ_flag
N3 H3A O1W . 0.86 2.25 3.041(3) 152.9 yes
N5 H5A O1W . 0.86 2.09 2.911(3) 158.5 yes
O1W H1WA O2W 1_455 0.836(10) 2.053(14) 2.858(3) 161(3) yes
O2W H2WB O2 1_655 0.840(10) 1.902(12) 2.729(2) 168(3) yes
O2W H2WA O2 3_667 0.849(10) 1.960(13) 2.791(2) 166(3) yes
O1W H1WB O2W 2_656 0.839(10) 2.033(11) 2.865(3) 172(3) yes
